data_7718076
loop_
_publ_author_name
'Bagio, Stanley'
'Gonz&#xe1;lez, Jonay'
'Gable, Robert W.'
'Hall, Christopher R.'
'Boskovic, Colette'
'Giansiracusa, Marcus J.'

_publ_section_title
;
 Redox, spectroscopic and magnetic properties of
 <i>C</i><sub>3</sub>-symmetric rare earth complexes featuring atypical
 <i>ortho</i>-dioxolene binding.
;
_journal_issue 12
_journal_name_full 'Dalton transactions (Cambridge, England : 2003)'
_journal_page_first 5061
_journal_page_last 5074
_journal_paper_doi 10.1039/d4dt03474k
_journal_volume 54
_journal_year 2025
_chemical_absolute_configuration ad
_chemical_formula_moiety 'C36 H21 Br12 Gd N4 O6'
_chemical_formula_sum 'C36 H21 Br12 Gd N4 O6'
_chemical_formula_weight 1721.74
_space_group_crystal_system trigonal
_space_group_IT_number 161
_space_group_name_Hall 'R 3 -2"c'
_space_group_name_H-M_alt 'R 3 c :H'
_atom_sites_solution_hydrogens geom
_atom_sites_solution_primary dual
_audit_creation_method
;
Olex2 1.5
(compiled 2023.08.24 svn.re1ec1418 for OlexSys, GUI svn.r6817)
;
_audit_update_record
;
2024-11-28 deposited with the CCDC.	2025-02-14 downloaded from the CCDC.
;
_cell_angle_alpha 90
_cell_angle_beta 90
_cell_angle_gamma 120
_cell_formula_units_Z 6
_cell_length_a 13.14520(10)
_cell_length_b 13.14520(10)
_cell_length_c 46.4914(7)
_cell_measurement_reflns_used 24018
_cell_measurement_temperature 100.01(10)
_cell_measurement_theta_max 79.1920
_cell_measurement_theta_min 4.3240
_cell_volume 6957.25(13)
_computing_cell_refinement 'CrysAlisPro 1.171.40.14a (Rigaku OD, 2018)'
_computing_data_collection 'CrysAlisPro 1.171.40.14a (Rigaku OD, 2018)'
_computing_data_reduction 'CrysAlisPro 1.171.40.14a (Rigaku OD, 2018)'
_computing_molecular_graphics 'Olex2 1.5 (Dolomanov et al., 2009)'
_computing_publication_material 'Olex2 1.5 (Dolomanov et al., 2009)'
_computing_structure_refinement 'SHELXL 2019/3 (Sheldrick, 2015)'
_computing_structure_solution 'SHELXT 2018/2 (Sheldrick, 2018)'
_diffrn_ambient_environment N~2~
_diffrn_ambient_temperature 100.01(10)
_diffrn_detector 'CCD plate'
_diffrn_detector_type HyPix
_diffrn_measured_fraction_theta_full 1.000
_diffrn_measured_fraction_theta_max 0.997
_diffrn_measurement_details
;
List of Runs (angles in degrees, time in seconds):

  # Type    Start    End  Width  t~exp~   \w     \q     \k     \f   Frames
#--------------------------------------------------------------------------
  1  \w     46.00  71.00   0.50    0.19    --  113.25-125.00 150.00   50
  2  \w     84.00 110.00   0.50    0.19    --  113.25-125.00 150.00   52
  3  \w     47.00  92.00   0.50    0.19    --  113.25-125.00   0.00   90
  4  \w     76.00 111.00   0.50    0.19    --  113.25-125.00 -90.00   70
  5  \w     48.00 104.00   0.50    0.19    --  113.25 -96.00-127.11  112
  6  \w     76.00 101.00   0.50    0.19    --  113.25 -94.00 -90.00   50
  7  \w     45.00  70.00   0.50    0.19    --  113.25 -94.00 -90.00   50
  8  \w     69.00 101.00   0.50    0.19    --  113.25 -94.00-120.00   64
  9  \w     73.00 104.00   0.50    0.19    --  113.25 -94.00   0.00   62
 10  \w     78.00 106.00   0.50    0.19    --  113.25 -94.00 -30.00   56
 11  \w     44.00  75.00   0.50    0.19    --  113.25 -94.00  30.00   62
 12  \w     79.00 106.00   0.50    0.19    --  113.25 -94.00  60.00   54
 13  \w     43.00  97.00   0.50    0.19    --  113.25 -94.00  90.00  108
 14  \w     43.00  69.00   0.50    0.19    --  113.25 -94.00 120.00   52
 15  \w     74.00 100.00   0.50    0.19    --  113.25 -94.00 150.00   52
 16  \w     78.00 103.00   0.50    0.19    --  113.25 -94.00 120.00   50
 17  \w     46.00  72.00   0.50    0.19    --  113.25 -94.00 150.00   52
 18  \w     77.00 103.00   0.50    0.19    --  113.25 -94.00  30.00   52
 19  \w     76.00 103.00   0.50    0.19    --  113.25 -94.00 -60.00   54
 20  \w     45.00  98.00   0.50    0.19    --  113.25 -94.00-180.00  106
 21  \w    -23.00  30.00   0.50    0.05    --   47.26 -19.00-180.00  106
 22  \w     42.00  71.00   0.50    0.19    --  113.25 -61.00-180.00   58
 23  \w     42.00  70.00   0.50    0.19    --  113.25 -61.00 -90.00   56
 24  \w     42.00  71.00   0.50    0.19    --  113.25 -61.00-150.00   58
 25  \w     45.00  71.00   0.50    0.19    --  113.25 -61.00-120.00   52
 26  \w     44.00  83.00   0.50    0.19    --  113.25 -77.00 -30.00   78
 27  \w     46.00  71.00   0.50    0.19    --  113.25 -61.00  30.00   50
 28  \w     46.00  71.00   0.50    0.19    --  113.25 -61.00  90.00   50
 29  \w    150.00 176.00   0.50    0.19    --  113.25   0.00  30.00   52
 30  \w    145.00 171.00   0.50    0.19    --  113.25  77.00 150.00   52
 31  \w     91.00 130.00   0.50    0.19    --  113.25  77.00 150.00   78
 32  \w    101.00 151.00   0.50    0.19    --  113.25  45.00  60.00  100
 33  \w    133.00 158.00   0.50    0.19    --  113.25  45.00  30.00   50
 34  \w    107.00 169.00   0.50    0.19    --  113.25  30.00 150.00  124
 35  \w    102.00 149.00   0.50    0.19    --  113.25  45.00   0.00   94
 36  \w    101.00 155.00   0.50    0.19    --  113.25  45.00 -60.00  108
 37  \w    106.00 178.00   0.50    0.19    --  113.25  30.00-150.00  144
 38  \w    112.00 178.00   0.50    0.19    --  113.25  15.00 -90.00  132
 39  \w     84.00 109.00   0.50    0.19    --  113.25   0.00  30.00   50
 40  \w    112.00 138.00   0.50    0.19    --  113.25  15.00 120.00   52
 41  \w    141.00 166.00   0.50    0.19    --  113.25  15.00 120.00   50
 42  \w    -69.00  21.00   0.50    0.05    --  -47.26  77.00-120.00  180
 43  \w    -21.00  15.00   0.50    0.05    --  -47.26  38.00  30.00   72
 44  \w     -7.00  20.00   0.50    0.05    --  -47.26  57.00  30.00   54
 45  \w    -61.00 -26.00   0.50    0.05    --  -47.26  57.00  30.00   70
 46  \w    -29.00  27.00   0.50    0.05    --  -47.26  19.00 150.00  112
 47  \w    -67.00 -20.00   0.50    0.19    --  -91.75  61.00 150.00   94
 48  \w    -48.00 -22.00   0.50    0.19    --  -91.75  45.00  90.00   52
 49  \w    -51.00 -22.00   0.50    0.19    --  -91.75  45.00  60.00   58
 50  \w    -53.00 -19.00   0.50    0.19    --  -91.75  61.00-150.00   68
 51  \w   -162.00-124.00   0.50    0.19    --  -91.75 -61.00-180.00   76
 52  \w   -120.00 -49.00   0.50    0.05    --  -47.26 -77.00-180.00  142
;
_diffrn_measurement_device 'four-circle diffractometer'
_diffrn_measurement_device_type 'XtaLAB Synergy, Dualflex, HyPix'
_diffrn_measurement_method '\w scans'
_diffrn_orient_matrix_type 'CrysAlisPro convention (1999,Acta A55,543-557)'
_diffrn_orient_matrix_UB_11 0.0868745000
_diffrn_orient_matrix_UB_12 0.0503864000
_diffrn_orient_matrix_UB_13 0.0253402000
_diffrn_orient_matrix_UB_21 0.1016955000
_diffrn_orient_matrix_UB_22 0.0683491000
_diffrn_orient_matrix_UB_23 -0.0212906000
_diffrn_orient_matrix_UB_31 -0.0206219000
_diffrn_orient_matrix_UB_32 0.1053422000
_diffrn_orient_matrix_UB_33 0.0016949000
_diffrn_radiation_monochromator mirror
_diffrn_radiation_probe x-ray
_diffrn_radiation_type 'Cu K\a'
_diffrn_radiation_wavelength 1.54184
_diffrn_reflns_av_R_equivalents 0.0473
_diffrn_reflns_av_unetI/netI 0.0270
_diffrn_reflns_Laue_measured_fraction_full 1.000
_diffrn_reflns_Laue_measured_fraction_max 0.997
_diffrn_reflns_limit_h_max 15
_diffrn_reflns_limit_h_min -16
_diffrn_reflns_limit_k_max 16
_diffrn_reflns_limit_k_min -12
_diffrn_reflns_limit_l_max 58
_diffrn_reflns_limit_l_min -59
_diffrn_reflns_number 28668
_diffrn_reflns_point_group_measured_fraction_full 0.993
_diffrn_reflns_point_group_measured_fraction_max 0.986
_diffrn_reflns_theta_full 67.684
_diffrn_reflns_theta_max 79.972
_diffrn_reflns_theta_min 4.324
_diffrn_source 'micro-focus sealed X-ray tube'
_diffrn_source_type 'PhotonJet (Cu) X-ray Source'
_exptl_absorpt_coefficient_mu 21.764
_exptl_absorpt_correction_T_max 0.399
_exptl_absorpt_correction_T_min 0.144
_exptl_absorpt_correction_type gaussian
_exptl_absorpt_process_details
;
CrysAlisPro 1.171.40.14a (Rigaku Oxford Diffraction, 2018)
Numerical absorption correction based on gaussian integration over
			a multifaceted crystal model
Empirical absorption correction using spherical harmonics,
 implemented in SCALE3 ABSPACK scaling algorithm.
;
_exptl_crystal_colour 'clear light colourless'
_exptl_crystal_colour_lustre clear
_exptl_crystal_colour_modifier light
_exptl_crystal_colour_primary colourless
_exptl_crystal_density_diffrn 2.466
_exptl_crystal_description block
_exptl_crystal_F_000 4782
_exptl_crystal_recrystallization_method 'From reaction'
_exptl_crystal_size_max 0.14
_exptl_crystal_size_mid 0.073
_exptl_crystal_size_min 0.07
_refine_diff_density_max 0.612
_refine_diff_density_min -1.007
_refine_diff_density_rms 0.127
_refine_ls_abs_structure_details
;
 Flack x determined using 1595 quotients [(I+)-(I-)]/[(I+)+(I-)]
 (Parsons, Flack and Wagner, Acta Cryst. B69 (2013) 249-259).
;
_refine_ls_abs_structure_Flack -0.018(3)
_refine_ls_extinction_method none
_refine_ls_goodness_of_fit_ref 1.166
_refine_ls_hydrogen_treatment constr
_refine_ls_matrix_type full
_refine_ls_number_parameters 179
_refine_ls_number_reflns 3342
_refine_ls_number_restraints 1
_refine_ls_restrained_S_all 1.166
_refine_ls_R_factor_all 0.0339
_refine_ls_R_factor_gt 0.0336
_refine_ls_shift/su_max 0.001
_refine_ls_shift/su_mean 0.000
_refine_ls_structure_factor_coef Fsqd
_refine_ls_weighting_details 'w=1/[\s^2^(Fo^2^)+(0.0627P)^2^+38.0844P] where P=(Fo^2^+2Fc^2^)/3'
_refine_ls_weighting_scheme calc
_refine_ls_wR_factor_gt 0.0995
_refine_ls_wR_factor_ref 0.0998
_reflns_Friedel_coverage 0.974
_reflns_Friedel_fraction_full 0.986
_reflns_Friedel_fraction_max 0.976
_reflns_number_gt 3308
_reflns_number_total 3342
_reflns_threshold_expression 'I > 2\s(I)'
_cod_data_source_file d4dt03474k2.cif
_cod_data_source_block sb01-05-gd2-xrd-100k_abs
_cod_depositor_comments 'Adding full bibliography for 7718068--7718078.cif.'
_cod_original_cell_volume 6957.25(15)
_cod_original_sg_symbol_H-M 'R 3 c'
_cod_database_code 7718076
_shelx_shelxl_version_number 2019/3
_chemical_oxdiff_formula 'Gd C36 Br12 O6 N4'
_chemical_oxdiff_usercomment 'clear cube in oil at 100K'
_shelx_space_group_comment
;
The symmetry employed for this shelxl refinement is uniquely defined
by the following loop, which should always be used as a source of
symmetry information in preference to the above space-group names.
They are only intended as comments.
;
_shelx_estimated_absorpt_t_max 0.311
_shelx_estimated_absorpt_t_min 0.151
_olex2_refinement_description
;
1. Fixed Uiso
 At 1.2 times of:
  All C(H) groups, All C(H,H) groups
 At 1.5 times of:
  All O(H) groups
2.a Secondary CH2 refined with riding coordinates:
 C1(H1A,H1B)
2.b Aromatic/amide H refined with riding coordinates:
 C3(H3), C4(H4), C5(H5), C6(H6)
2.c Idealised tetrahedral OH refined as rotating group:
 O2(H2)
;
_olex2_submission_special_instructions 'No special instructions were received'
_oxdiff_exptl_absorpt_empirical_details
;
Empirical correction (ABSPACK) includes:
- Absorption correction using spherical harmonics
- Frame scaling
;
_oxdiff_exptl_absorpt_empirical_full_max 1.311
_oxdiff_exptl_absorpt_empirical_full_min 0.822

loop_
_space_group_symop_operation_xyz
'x, y, z'
'-y, x-y, z'
'-x+y, -x, z'
'-y, -x, z+1/2'
'-x+y, y, z+1/2'
'x, x-y, z+1/2'
'x+2/3, y+1/3, z+1/3'
'-y+2/3, x-y+1/3, z+1/3'
'-x+y+2/3, -x+1/3, z+1/3'
'-y+2/3, -x+1/3, z+5/6'
'-x+y+2/3, y+1/3, z+5/6'
'x+2/3, x-y+1/3, z+5/6'
'x+1/3, y+2/3, z+2/3'
'-y+1/3, x-y+2/3, z+2/3'
'-x+y+1/3, -x+2/3, z+2/3'
'-y+1/3, -x+2/3, z+7/6'
'-x+y+1/3, y+2/3, z+7/6'
'x+1/3, x-y+2/3, z+7/6'

loop_
_atom_site_label
_atom_site_type_symbol
_atom_site_fract_x
_atom_site_fract_y
_atom_site_fract_z
_atom_site_U_iso_or_equiv
_atom_site_adp_type
_atom_site_occupancy
_atom_site_site_symmetry_order
_atom_site_calc_flag
_atom_site_refinement_flags_posn
_atom_site_refinement_flags_adp
_atom_site_refinement_flags_occupancy
_atom_site_disorder_assembly
_atom_site_disorder_group
Gd1 Gd 0.333333 0.666667 0.47562(2) 0.02464(19) Uani 1 3 d S T P . .
Br1 Br 0.55291(9) 0.51153(9) 0.47103(2) 0.0298(2) Uani 1 1 d . . . . .
Br2 Br 0.81041(9) 0.58223(10) 0.50078(2) 0.0360(3) Uani 1 1 d . . . . .
Br3 Br 0.89897(9) 0.75614(10) 0.55842(2) 0.0360(3) Uani 1 1 d . . . . .
Br4 Br 0.71560(9) 0.83127(8) 0.58825(2) 0.0313(2) Uani 1 1 d . . . . .
O1 O 0.4252(5) 0.6090(6) 0.50616(14) 0.0279(13) Uani 1 1 d . . . . .
O2 O 0.5032(6) 0.7577(6) 0.55148(15) 0.0329(13) Uani 1 1 d . . . . .
H2 H 0.458517 0.757584 0.538555 0.049 Uiso 1 1 calc R U . . .
N1 N 0.333333 0.666667 0.4212(4) 0.040(3) Uani 1 3 d S T P . .
N2 N 0.5325(8) 0.7808(8) 0.45361(18) 0.0343(16) Uani 1 1 d . . . . .
C1 C 0.4400(10) 0.6673(11) 0.4107(2) 0.043(2) Uani 1 1 d . . . . .
H1A H 0.451413 0.689123 0.390118 0.052 Uiso 1 1 calc R U . . .
H1B H 0.428320 0.587089 0.412420 0.052 Uiso 1 1 calc R U . . .
C2 C 0.5478(10) 0.7504(9) 0.4269(2) 0.037(2) Uani 1 1 d . . . . .
C3 C 0.6619(10) 0.7930(9) 0.4159(2) 0.039(2) Uani 1 1 d . . . . .
H3 H 0.672192 0.771015 0.397150 0.047 Uiso 1 1 calc R U . . .
C4 C 0.7577(10) 0.8655(9) 0.4321(3) 0.044(3) Uani 1 1 d . . . . .
H4 H 0.834794 0.893842 0.424827 0.053 Uiso 1 1 calc R U . . .
C5 C 0.7402(10) 0.8976(9) 0.4598(3) 0.038(2) Uani 1 1 d . . . . .
H5 H 0.805045 0.947917 0.471605 0.045 Uiso 1 1 calc R U . . .
C6 C 0.6279(10) 0.8546(10) 0.4691(2) 0.036(2) Uani 1 1 d . . . . .
H6 H 0.616166 0.877867 0.487606 0.044 Uiso 1 1 calc R U . . .
C7 C 0.5309(8) 0.6397(8) 0.51694(18) 0.0258(16) Uani 1 1 d . . . . .
C8 C 0.6053(8) 0.6029(8) 0.5052(2) 0.0269(17) Uani 1 1 d . . . . .
C9 C 0.7129(8) 0.6345(9) 0.51761(19) 0.0281(17) Uani 1 1 d . . . . .
C10 C 0.7495(8) 0.7055(8) 0.5421(2) 0.0277(17) Uani 1 1 d . . . . .
C11 C 0.6762(8) 0.7439(8) 0.55374(19) 0.0259(17) Uani 1 1 d . . . . .
C12 C 0.5703(8) 0.7152(8) 0.5407(2) 0.0275(17) Uani 1 1 d . . . . .

loop_
_atom_site_aniso_label
_atom_site_aniso_U_11
_atom_site_aniso_U_22
_atom_site_aniso_U_33
_atom_site_aniso_U_23
_atom_site_aniso_U_13
_atom_site_aniso_U_12
Gd1 0.0284(2) 0.0284(2) 0.0172(3) 0.000 0.000 0.01418(12)
Br1 0.0390(5) 0.0336(4) 0.0210(4) -0.0034(3) -0.0019(3) 0.0213(4)
Br2 0.0410(5) 0.0550(6) 0.0249(5) 0.0018(4) 0.0031(4) 0.0337(5)
Br3 0.0308(5) 0.0480(6) 0.0301(5) 0.0008(4) -0.0055(4) 0.0202(4)
Br4 0.0352(5) 0.0308(5) 0.0231(4) -0.0038(3) -0.0042(3) 0.0129(4)
O1 0.027(3) 0.037(3) 0.027(3) -0.003(2) -0.010(2) 0.021(3)
O2 0.038(3) 0.039(4) 0.025(3) -0.004(3) -0.005(2) 0.022(3)
N1 0.044(5) 0.044(5) 0.033(8) 0.000 0.000 0.022(2)
N2 0.044(4) 0.037(4) 0.025(4) 0.004(3) 0.010(3) 0.023(4)
C1 0.057(6) 0.053(6) 0.022(4) -0.005(4) 0.004(4) 0.028(5)
C2 0.046(6) 0.040(5) 0.030(5) 0.005(4) 0.009(4) 0.025(4)
C3 0.051(6) 0.041(5) 0.030(5) 0.008(4) 0.020(4) 0.026(5)
C4 0.043(6) 0.032(5) 0.052(7) 0.006(4) 0.023(5) 0.015(4)
C5 0.035(5) 0.032(4) 0.044(6) 0.008(4) 0.014(4) 0.015(4)
C6 0.044(5) 0.033(4) 0.033(5) 0.000(4) 0.006(4) 0.020(4)
C7 0.029(4) 0.028(4) 0.021(4) 0.004(3) 0.005(3) 0.015(3)
C8 0.030(4) 0.028(4) 0.024(4) 0.001(3) 0.001(3) 0.015(3)
C9 0.031(4) 0.041(5) 0.018(4) -0.001(3) -0.002(3) 0.023(4)
C10 0.024(4) 0.032(4) 0.026(4) 0.003(3) -0.003(3) 0.014(3)
C11 0.029(4) 0.026(4) 0.020(4) 0.002(3) -0.001(3) 0.013(3)
C12 0.023(4) 0.030(4) 0.026(4) 0.001(3) 0.005(3) 0.011(3)

loop_
_atom_type_symbol
_atom_type_description
_atom_type_scat_dispersion_real
_atom_type_scat_dispersion_imag
_atom_type_scat_source
C C 0.0181 0.0091 'International Tables Vol C Tables 4.2.6.8 and 6.1.1.4'
H H 0.0000 0.0000 'International Tables Vol C Tables 4.2.6.8 and 6.1.1.4'
Br Br -0.6763 1.2805 'International Tables Vol C Tables 4.2.6.8 and 6.1.1.4'
Gd Gd -8.8380 11.9157 'International Tables Vol C Tables 4.2.6.8 and 6.1.1.4'
N N 0.0311 0.0180 'International Tables Vol C Tables 4.2.6.8 and 6.1.1.4'
O O 0.0492 0.0322 'International Tables Vol C Tables 4.2.6.8 and 6.1.1.4'

loop_
_exptl_crystal_face_index_h
_exptl_crystal_face_index_k
_exptl_crystal_face_index_l
_exptl_crystal_face_perp_dist
-4 8 -5 0.0421
-6 4 19 0.0525
0 -6 17 0.0369
5 -8 3 0.0381
6 -3 -21 0.0526
0 6 -17 0.0421
2 5 17 0.0519
-4 8 5 0.0493
-7 6 -10 0.0384
-2 -4 -18 0.0444
2 -8 -10 0.0448
7 -6 11 0.0304
-3 8 -2 0.0467
-8 4 9 0.0433
-4 -4 9 0.0279
5 -9 -1 0.0384
8 -3 -10 0.0465
4 4 -10 0.0449

loop_
_geom_angle_atom_site_label_1
_geom_angle_atom_site_label_2
_geom_angle_atom_site_label_3
_geom_angle
_geom_angle_site_symmetry_1
_geom_angle_site_symmetry_3
_geom_angle_publ_flag
O1 Gd1 O1 83.7(3) 3_565 2_665 ?
O1 Gd1 O1 83.7(3) 3_565 . ?
O1 Gd1 O1 83.7(3) 2_665 . ?
O1 Gd1 N1 129.58(17) 3_565 . ?
O1 Gd1 N1 129.58(17) . . ?
O1 Gd1 N1 129.58(17) 2_665 . ?
O1 Gd1 N2 164.5(3) 3_565 . ?
O1 Gd1 N2 86.5(3) . 3_565 ?
O1 Gd1 N2 86.5(3) 3_565 2_665 ?
O1 Gd1 N2 86.5(3) 2_665 . ?
O1 Gd1 N2 164.5(3) . 2_665 ?
O1 Gd1 N2 164.5(3) 2_665 3_565 ?
O1 Gd1 N2 83.2(3) . . ?
O1 Gd1 N2 83.2(3) 3_565 3_565 ?
O1 Gd1 N2 83.2(3) 2_665 2_665 ?
N2 Gd1 N1 65.8(2) . . ?
N2 Gd1 N1 65.8(2) 2_665 . ?
N2 Gd1 N1 65.8(2) 3_565 . ?
N2 Gd1 N2 104.3(2) 3_565 . ?
N2 Gd1 N2 104.3(2) 2_665 . ?
N2 Gd1 N2 104.3(2) 2_665 3_565 ?
C7 O1 Gd1 142.7(6) . . ?
C12 O2 H2 109.5 . . ?
C1 N1 Gd1 109.2(7) 3_565 . ?
C1 N1 Gd1 109.2(7) 2_665 . ?
C1 N1 Gd1 109.2(7) . . ?
C1 N1 C1 109.8(7) 2_665 3_565 ?
C1 N1 C1 109.8(7) 3_565 . ?
C1 N1 C1 109.8(7) 2_665 . ?
C2 N2 Gd1 117.8(8) . . ?
C6 N2 Gd1 122.2(6) . . ?
C6 N2 C2 118.8(9) . . ?
N1 C1 H1A 109.0 . . ?
N1 C1 H1B 109.0 . . ?
N1 C1 C2 112.9(9) . . ?
H1A C1 H1B 107.8 . . ?
C2 C1 H1A 109.0 . . ?
C2 C1 H1B 109.0 . . ?
N2 C2 C1 116.9(10) . . ?
N2 C2 C3 120.2(11) . . ?
C3 C2 C1 122.8(10) . . ?
C2 C3 H3 119.8 . . ?
C4 C3 C2 120.4(10) . . ?
C4 C3 H3 119.8 . . ?
C3 C4 H4 120.6 . . ?
C3 C4 C5 118.8(10) . . ?
C5 C4 H4 120.6 . . ?
C4 C5 H5 120.9 . . ?
C6 C5 C4 118.2(11) . . ?
C6 C5 H5 120.9 . . ?
N2 C6 C5 123.6(10) . . ?
N2 C6 H6 118.2 . . ?
C5 C6 H6 118.2 . . ?
O1 C7 C8 123.3(8) . . ?
O1 C7 C12 118.1(8) . . ?
C12 C7 C8 118.5(9) . . ?
C7 C8 Br1 116.7(7) . . ?
C9 C8 Br1 122.1(7) . . ?
C9 C8 C7 121.1(9) . . ?
C8 C9 Br2 119.4(7) . . ?
C8 C9 C10 120.0(9) . . ?
C10 C9 Br2 120.6(7) . . ?
C9 C10 Br3 120.9(8) . . ?
C9 C10 C11 119.2(9) . . ?
C11 C10 Br3 119.9(7) . . ?
C10 C11 Br4 121.3(7) . . ?
C12 C11 Br4 118.0(7) . . ?
C12 C11 C10 120.6(8) . . ?
O2 C12 C7 119.9(9) . . ?
O2 C12 C11 119.8(8) . . ?
C11 C12 C7 120.3(9) . . ?

loop_
_geom_bond_atom_site_label_1
_geom_bond_atom_site_label_2
_geom_bond_distance
_geom_bond_site_symmetry_2
_geom_bond_publ_flag
Gd1 O1 2.228(6) 3_565 ?
Gd1 O1 2.228(6) . ?
Gd1 O1 2.228(6) 2_665 ?
Gd1 N1 2.530(17) . ?
Gd1 N2 2.495(9) 3_565 ?
Gd1 N2 2.494(9) 2_665 ?
Gd1 N2 2.495(9) . ?
Br1 C8 1.899(9) . ?
Br2 C9 1.899(9) . ?
Br3 C10 1.890(9) . ?
Br4 C11 1.889(9) . ?
O1 C7 1.335(11) . ?
O2 H2 0.8400 . ?
O2 C12 1.355(12) . ?
N1 C1 1.480(13) 2_665 ?
N1 C1 1.480(13) 3_565 ?
N1 C1 1.480(13) . ?
N2 C2 1.350(13) . ?
N2 C6 1.349(15) . ?
C1 H1A 0.9900 . ?
C1 H1B 0.9900 . ?
C1 C2 1.489(17) . ?
C2 C3 1.409(15) . ?
C3 H3 0.9500 . ?
C3 C4 1.363(19) . ?
C4 H4 0.9500 . ?
C4 C5 1.409(17) . ?
C5 H5 0.9500 . ?
C5 C6 1.361(14) . ?
C6 H6 0.9500 . ?
C7 C8 1.402(12) . ?
C7 C12 1.399(11) . ?
C8 C9 1.386(13) . ?
C9 C10 1.395(10) . ?
C10 C11 1.401(13) . ?
C11 C12 1.387(13) . ?

loop_
_geom_hbond_atom_site_label_D
_geom_hbond_atom_site_label_H
_geom_hbond_atom_site_label_A
_geom_hbond_distance_DH
_geom_hbond_distance_HA
_geom_hbond_distance_DA
_geom_hbond_angle_DHA
_geom_hbond_site_symmetry_A
_geom_hbond_publ_flag
O2 H2 O1 0.84 2.08 2.889(9) 160.8 2_665 yes
C1 H1B Br3 0.99 2.99 3.738(12) 133.2 12_454 yes

loop_
_geom_torsion_atom_site_label_1
_geom_torsion_atom_site_label_2
_geom_torsion_atom_site_label_3
_geom_torsion_atom_site_label_4
_geom_torsion
_geom_torsion_site_symmetry_1
_geom_torsion_site_symmetry_2
_geom_torsion_site_symmetry_3
_geom_torsion_site_symmetry_4
_geom_torsion_publ_flag
Gd1 O1 C7 C8 -92.5(11) . . . . ?
Gd1 O1 C7 C12 85.5(11) . . . . ?
Gd1 N1 C1 C2 -43.3(10) . . . . ?
Gd1 N2 C2 C1 11.5(12) . . . . ?
Gd1 N2 C2 C3 -165.9(7) . . . . ?
Gd1 N2 C6 C5 164.7(8) . . . . ?
Br1 C8 C9 Br2 -1.6(11) . . . . ?
Br1 C8 C9 C10 177.6(6) . . . . ?
Br2 C9 C10 Br3 2.2(9) . . . . ?
Br2 C9 C10 C11 179.2(8) . . . . ?
Br3 C10 C11 Br4 -7.3(11) . . . . ?
Br3 C10 C11 C12 174.9(7) . . . . ?
Br4 C11 C12 O2 5.2(12) . . . . ?
Br4 C11 C12 C7 -172.8(6) . . . . ?
O1 C7 C8 Br1 3.3(12) . . . . ?
O1 C7 C8 C9 -178.2(8) . . . . ?
O1 C7 C12 O2 -2.0(12) . . . . ?
O1 C7 C12 C11 176.1(8) . . . . ?
N1 C1 C2 N2 22.5(14) . . . . ?
N1 C1 C2 C3 -160.1(10) . . . . ?
N2 C2 C3 C4 -0.3(16) . . . . ?
C1 N1 C1 C2 -163.0(10) 3_565 . . . ?
C1 N1 C1 C2 76.3(16) 2_665 . . . ?
C1 C2 C3 C4 -177.5(11) . . . . ?
C2 N2 C6 C5 -2.3(15) . . . . ?
C2 C3 C4 C5 -0.5(16) . . . . ?
C3 C4 C5 C6 -0.1(16) . . . . ?
C4 C5 C6 N2 1.5(16) . . . . ?
C6 N2 C2 C1 179.1(9) . . . . ?
C6 N2 C2 C3 1.7(14) . . . . ?
C7 C8 C9 Br2 180.0(7) . . . . ?
C7 C8 C9 C10 -0.8(13) . . . . ?
C8 C7 C12 O2 176.2(9) . . . . ?
C8 C7 C12 C11 -5.8(12) . . . . ?
C8 C9 C10 Br3 -177.0(8) . . . . ?
C8 C9 C10 C11 0.0(11) . . . . ?
C9 C10 C11 Br4 175.7(6) . . . . ?
C9 C10 C11 C12 -2.1(13) . . . . ?
C10 C11 C12 O2 -176.9(8) . . . . ?
C10 C11 C12 C7 5.1(13) . . . . ?
C12 C7 C8 Br1 -174.8(6) . . . . ?
C12 C7 C8 C9 3.7(13) . . . . ?

loop_
_exptl_oxdiff_crystal_face_indexfrac_h
_exptl_oxdiff_crystal_face_indexfrac_k
_exptl_oxdiff_crystal_face_indexfrac_l
_exptl_oxdiff_crystal_face_x
_exptl_oxdiff_crystal_face_y
_exptl_oxdiff_crystal_face_z
-3.9116 8.3925 -5.3470 -0.0524 0.2897 0.9557
-6.4470 4.2889 19.2891 0.1448 -0.7732 0.6174
0.4114 -6.3550 16.6761 0.1381 -0.7476 -0.6497
4.5075 -8.4946 2.6969 0.0319 -0.1796 -0.9832
6.0136 -2.8422 -21.4028 -0.1631 0.8730 -0.4597
-0.2796 6.2420 -16.9958 -0.1405 0.7601 0.6345
1.7868 4.9793 17.1916 0.8418 0.1560 0.5168
-4.2055 8.4032 5.2689 0.1916 0.0345 0.9809
-7.4597 6.3024 -10.2061 -0.5891 -0.1106 0.8004
-2.4309 -4.3517 -17.8831 -0.8836 -0.1639 -0.4386
2.4644 -7.8870 -9.8206 -0.4322 -0.0794 -0.8983
7.4996 -6.0403 10.9333 0.6242 0.1171 -0.7724
-2.9093 8.3830 -2.1380 0.1155 0.3226 0.9395
-8.1254 4.3918 9.1205 -0.2535 -0.7203 0.6457
-3.9941 -4.1095 9.4566 -0.3144 -0.8884 -0.3345
4.7873 -8.5098 -0.6747 -0.0300 -0.0804 -0.9963
7.9029 -2.6814 -10.1324 0.2947 0.8361 -0.4626
4.1567 3.9354 -9.5707 0.3169 0.8955 0.3126
